data_7159121
loop_
_publ_author_name
'Belabbes, Asmaa'
'Retamosa, Mar&#xed;a Gracia'
'Foubelo, Francisco'
'Sirvent, Ana'
'N&#xe1;jera, Carmen'
'Yus, Miguel'
'Sansano, Jos&#xe9; M'

_publ_section_title
;
 Pseudo-multicomponent 1,3-dipolar cycloaddition involving metal-free
 generation of unactivated azomethine ylides.
;
_journal_issue 9
_journal_name_full 'Organic &amp; biomolecular chemistry'
_journal_page_first 1927
_journal_page_last 1936
_journal_paper_doi 10.1039/d3ob00023k
_journal_volume 21
_journal_year 2023
_chemical_absolute_configuration syn
_chemical_formula_moiety 'C22 H20 N2 O2'
_chemical_formula_sum 'C22 H20 N2 O2'
_chemical_formula_weight 344.40
_space_group_IT_number 19
_space_group_name_Hall 'P 2ac 2ab'
_space_group_name_H-M_alt 'P 21 21 21'
_symmetry_cell_setting orthorhombic
_symmetry_space_group_name_H-M 'P 21 21 21'
_atom_sites_solution_hydrogens mixed
_atom_sites_solution_primary direct
_atom_sites_solution_secondary difmap
_audit_creation_method SHELXL-97
_audit_update_record
;
2022-07-19 deposited with the CCDC.	2023-01-27 downloaded from the CCDC.
;
_cell_angle_alpha 90.00
_cell_angle_beta 90.00
_cell_angle_gamma 90.00
_cell_formula_units_Z 4
_cell_length_a 8.0523(17)
_cell_length_b 13.171(3)
_cell_length_c 17.268(4)
_cell_measurement_reflns_used 1329
_cell_measurement_temperature 294(1)
_cell_measurement_theta_max 19.7
_cell_measurement_theta_min 2.35
_cell_volume 1831.4(7)
_computing_cell_refinement 'Bruker SMART V5.625'
_computing_data_collection 'Bruker SMART V5.625'
_computing_data_reduction 'Bruker SAINT V6.28A'
_computing_molecular_graphics 'SHELXTL  Rel. 6.12/V (Siemens, 1996)'
_computing_publication_material 'SHELX-97 (Sheldrick, 1997)'
_computing_structure_refinement 'SHELXL-97 (Sheldrick, 1997)'
_computing_structure_solution 'SHELXS-97 (Sheldrick, 1997)'
_diffrn_ambient_temperature 294(1)
_diffrn_measured_fraction_theta_full 0.996
_diffrn_measured_fraction_theta_max 0.996
_diffrn_measurement_device_type 'CCD area detector'
_diffrn_measurement_method 'phi and omega scans'
_diffrn_radiation_monochromator graphite
_diffrn_radiation_source 'fine-focus sealed tube'
_diffrn_radiation_type MoK\a
_diffrn_radiation_wavelength 0.71073
_diffrn_reflns_av_R_equivalents 0.0751
_diffrn_reflns_av_sigmaI/netI 0.0636
_diffrn_reflns_limit_h_max 9
_diffrn_reflns_limit_h_min -9
_diffrn_reflns_limit_k_max 15
_diffrn_reflns_limit_k_min -15
_diffrn_reflns_limit_l_max 20
_diffrn_reflns_limit_l_min -20
_diffrn_reflns_number 15451
_diffrn_reflns_theta_full 25.08
_diffrn_reflns_theta_max 25.08
_diffrn_reflns_theta_min 1.94
_exptl_absorpt_coefficient_mu 0.081
_exptl_absorpt_correction_T_max 0.9887
_exptl_absorpt_correction_T_min 0.7910
_exptl_absorpt_correction_type multi-scan
_exptl_absorpt_process_details 'Bruker/Siemens SADABS V2.03'
_exptl_crystal_colour colorless
_exptl_crystal_density_diffrn 1.249
_exptl_crystal_density_method 'not measured'
_exptl_crystal_description block
_exptl_crystal_F_000 728
_exptl_crystal_size_max 0.55
_exptl_crystal_size_mid 0.15
_exptl_crystal_size_min 0.14
_refine_diff_density_max 0.119
_refine_diff_density_min -0.156
_refine_diff_density_rms 0.029
_refine_ls_extinction_method none
_refine_ls_goodness_of_fit_ref 0.967
_refine_ls_hydrogen_treatment mixed
_refine_ls_matrix_type full
_refine_ls_number_parameters 239
_refine_ls_number_reflns 3248
_refine_ls_number_restraints 0
_refine_ls_restrained_S_all 0.967
_refine_ls_R_factor_all 0.0963
_refine_ls_R_factor_gt 0.0447
_refine_ls_shift/su_max 0.000
_refine_ls_shift/su_mean 0.000
_refine_ls_structure_factor_coef Fsqd
_refine_ls_weighting_details 'calc w=1/[\s^2^(Fo^2^)+(0.0421P)^2^] where P=(Fo^2^+2Fc^2^)/3'
_refine_ls_weighting_scheme calc
_refine_ls_wR_factor_gt 0.0844
_refine_ls_wR_factor_ref 0.1038
_reflns_number_gt 2004
_reflns_number_total 3248
_reflns_threshold_expression I>2\s(I)
_cod_data_source_file d3ob00023k2.cif
_cod_data_source_block x
_cod_depositor_comments 'Adding full bibliography for 7159121.cif.'
_cod_original_sg_symbol_H-M 'P 212121'
_cod_database_code 7159121

loop_
_symmetry_equiv_pos_as_xyz
'x, y, z'
'-x+1/2, -y, z+1/2'
'-x, y+1/2, -z+1/2'
'x+1/2, -y+1/2, -z'

loop_
_atom_site_label
_atom_site_type_symbol
_atom_site_fract_x
_atom_site_fract_y
_atom_site_fract_z
_atom_site_U_iso_or_equiv
_atom_site_adp_type
_atom_site_occupancy
_atom_site_symmetry_multiplicity
_atom_site_calc_flag
_atom_site_refinement_flags
_atom_site_disorder_assembly
_atom_site_disorder_group
N1 N 0.8697(3) 0.88622(16) 0.16945(12) 0.0442(6) Uani 1 1 d . . .
C1 C 0.9317(4) 0.8210(2) 0.11399(15) 0.0498(7) Uani 1 1 d . . .
O1 O 0.9674(3) 0.73354(16) 0.12693(11) 0.0706(7) Uani 1 1 d . . .
C2 C 0.9447(4) 0.8760(2) 0.03783(15) 0.0486(7) Uani 1 1 d . . .
H2 H 1.0602 0.8849 0.0213 0.058 Uiso 1 1 calc R . .
C3 C 0.8400(4) 0.8212(2) -0.02333(14) 0.0535(8) Uani 1 1 d . . .
H3 H 0.8427 0.7480 -0.0131 0.064 Uiso 1 1 calc R . .
C4 C 0.8964(4) 0.8399(2) -0.10388(17) 0.0594(9) Uani 1 1 d . . .
C5 C 0.9331(5) 0.8505(3) -0.1678(2) 0.0806(11) Uani 1 1 d . . .
H5 H 0.9628 0.8590 -0.2194 0.097 Uiso 1 1 calc R . .
N2 N 0.6755(3) 0.86013(18) -0.00457(13) 0.0547(7) Uani 1 1 d . . .
H2N H 0.609(3) 0.844(2) -0.0410(16) 0.066 Uiso 1 1 d . . .
C6 C 0.6906(3) 0.9698(2) 0.00747(15) 0.0492(7) Uani 1 1 d . . .
H6 H 0.7036 1.0032 -0.0429 0.059 Uiso 1 1 calc R . .
C7 C 0.5393(4) 1.0122(3) 0.04738(17) 0.0572(8) Uani 1 1 d . . .
C8 C 0.4863(5) 1.1091(3) 0.0304(2) 0.0802(11) Uani 1 1 d . . .
H8 H 0.5418 1.1478 -0.0064 0.096 Uiso 1 1 calc R . .
C9 C 0.3474(6) 1.1492(4) 0.0694(3) 0.1071(15) Uani 1 1 d . . .
H9 H 0.3103 1.2143 0.0578 0.129 Uiso 1 1 calc R . .
C10 C 0.2668(6) 1.0928(5) 0.1242(3) 0.1183(19) Uani 1 1 d . . .
H10 H 0.1766 1.1202 0.1505 0.142 Uiso 1 1 calc R . .
C11 C 0.3185(5) 0.9965(4) 0.1405(2) 0.1012(14) Uani 1 1 d . . .
H11 H 0.2623 0.9583 0.1774 0.121 Uiso 1 1 calc R . .
C12 C 0.4536(4) 0.9553(3) 0.10244(18) 0.0705(10) Uani 1 1 d . . .
H12 H 0.4875 0.8895 0.1136 0.085 Uiso 1 1 calc R . .
C13 C 0.8583(3) 0.9774(2) 0.05302(14) 0.0466(7) Uani 1 1 d . . .
H13 H 0.9256 1.0343 0.0343 0.056 Uiso 1 1 calc R . .
C14 C 0.8366(3) 0.9820(2) 0.13930(15) 0.0473(7) Uani 1 1 d . . .
O2 O 0.7976(3) 1.05495(14) 0.17776(11) 0.0620(6) Uani 1 1 d . . .
C15 C 0.8539(4) 0.8525(2) 0.25093(15) 0.0487(7) Uani 1 1 d . . .
H15 H 0.8496 0.7781 0.2496 0.058 Uiso 1 1 calc R . .
C16 C 0.6909(4) 0.8872(2) 0.28699(16) 0.0639(9) Uani 1 1 d . . .
H16A H 0.6002 0.8677 0.2541 0.096 Uiso 1 1 calc R . .
H16B H 0.6919 0.9597 0.2927 0.096 Uiso 1 1 calc R . .
H16C H 0.6778 0.8562 0.3369 0.096 Uiso 1 1 calc R . .
C17 C 1.0082(4) 0.8799(2) 0.29635(14) 0.0460(7) Uani 1 1 d . . .
C18 C 1.0408(4) 0.9783(2) 0.32067(15) 0.0536(8) Uani 1 1 d . . .
H18 H 0.9646 1.0297 0.3106 0.064 Uiso 1 1 calc R . .
C19 C 1.1854(4) 1.0002(2) 0.35960(17) 0.0647(9) Uani 1 1 d . . .
H19 H 1.2075 1.0666 0.3749 0.078 Uiso 1 1 calc R . .
C20 C 1.2973(4) 0.9245(3) 0.37607(18) 0.0744(10) Uani 1 1 d . . .
H20 H 1.3945 0.9397 0.4028 0.089 Uiso 1 1 calc R . .
C21 C 1.2663(4) 0.8274(3) 0.35335(19) 0.0743(10) Uani 1 1 d . . .
H21 H 1.3420 0.7763 0.3648 0.089 Uiso 1 1 calc R . .
C22 C 1.1220(4) 0.8045(2) 0.31316(17) 0.0600(9) Uani 1 1 d . . .
H22 H 1.1018 0.7381 0.2974 0.072 Uiso 1 1 calc R . .

loop_
_atom_site_aniso_label
_atom_site_aniso_U_11
_atom_site_aniso_U_22
_atom_site_aniso_U_33
_atom_site_aniso_U_23
_atom_site_aniso_U_13
_atom_site_aniso_U_12
N1 0.0524(15) 0.0421(14) 0.0383(12) -0.0011(10) 0.0033(11) 0.0050(12)
C1 0.0495(19) 0.0530(19) 0.0468(17) -0.0079(15) 0.0031(15) 0.0040(15)
O1 0.0986(18) 0.0558(14) 0.0575(13) -0.0020(10) 0.0097(12) 0.0273(13)
C2 0.0459(17) 0.0560(19) 0.0440(16) -0.0047(14) 0.0051(14) -0.0008(16)
C3 0.062(2) 0.0514(18) 0.0475(16) -0.0046(13) 0.0013(16) -0.0003(16)
C4 0.072(2) 0.059(2) 0.0466(18) -0.0094(16) 0.0014(17) 0.0025(17)
C5 0.107(3) 0.084(3) 0.051(2) -0.0036(18) 0.013(2) 0.008(2)
N2 0.0506(17) 0.0612(16) 0.0523(15) -0.0136(13) 0.0002(13) -0.0105(14)
C6 0.0504(18) 0.0540(18) 0.0433(15) -0.0020(14) -0.0053(15) -0.0012(15)
C7 0.0521(19) 0.066(2) 0.0538(18) -0.0162(16) -0.0092(16) 0.0057(18)
C8 0.077(3) 0.082(3) 0.082(3) -0.022(2) -0.018(2) 0.016(2)
C9 0.092(4) 0.105(3) 0.124(4) -0.047(3) -0.030(3) 0.042(3)
C10 0.066(3) 0.162(5) 0.127(4) -0.077(4) -0.001(3) 0.020(3)
C11 0.061(3) 0.156(4) 0.087(3) -0.046(3) 0.011(2) -0.007(3)
C12 0.054(2) 0.094(3) 0.064(2) -0.0112(19) 0.0025(18) -0.005(2)
C13 0.0481(18) 0.0471(16) 0.0445(16) 0.0027(13) -0.0002(14) -0.0079(15)
C14 0.0463(18) 0.0443(17) 0.0513(16) -0.0046(15) -0.0063(15) -0.0035(15)
O2 0.0857(16) 0.0442(12) 0.0562(12) -0.0098(10) -0.0075(12) 0.0038(12)
C15 0.0572(19) 0.0438(16) 0.0452(15) 0.0025(12) 0.0068(15) 0.0006(15)
C16 0.0573(19) 0.079(2) 0.0552(18) -0.0005(16) 0.0109(16) 0.0020(19)
C17 0.0466(18) 0.0509(19) 0.0404(16) 0.0020(13) 0.0055(14) 0.0039(15)
C18 0.056(2) 0.0535(19) 0.0509(16) -0.0007(15) -0.0011(16) 0.0092(16)
C19 0.062(2) 0.071(2) 0.0614(19) -0.0059(17) -0.0055(19) -0.004(2)
C20 0.059(2) 0.101(3) 0.063(2) -0.005(2) -0.0082(18) 0.000(2)
C21 0.056(2) 0.094(3) 0.073(2) 0.008(2) -0.0001(19) 0.021(2)
C22 0.060(2) 0.057(2) 0.0632(19) 0.0034(16) 0.0067(18) 0.0086(18)

loop_
_atom_type_symbol
_atom_type_description
_atom_type_scat_dispersion_real
_atom_type_scat_dispersion_imag
_atom_type_scat_source
C C 0.0033 0.0016 'International Tables Vol C Tables 4.2.6.8 and 6.1.1.4'
H H 0.0000 0.0000 'International Tables Vol C Tables 4.2.6.8 and 6.1.1.4'
N N 0.0061 0.0033 'International Tables Vol C Tables 4.2.6.8 and 6.1.1.4'
O O 0.0106 0.0060 'International Tables Vol C Tables 4.2.6.8 and 6.1.1.4'

loop_
_geom_angle_atom_site_label_1
_geom_angle_atom_site_label_2
_geom_angle_atom_site_label_3
_geom_angle
_geom_angle_site_symmetry_1
_geom_angle_site_symmetry_3
_geom_angle_publ_flag
C1 N1 C14 112.0(2) . . ?
C1 N1 C15 120.2(2) . . ?
C14 N1 C15 127.7(2) . . ?
O1 C1 N1 123.5(3) . . ?
O1 C1 C2 127.2(3) . . ?
N1 C1 C2 109.4(3) . . ?
C1 C2 C13 103.8(2) . . ?
C1 C2 C3 109.7(2) . . ?
C13 C2 C3 106.3(2) . . ?
C1 C2 H2 112.2 . . ?
C13 C2 H2 112.2 . . ?
C3 C2 H2 112.2 . . ?
N2 C3 C4 115.4(2) . . ?
N2 C3 C2 100.4(2) . . ?
C4 C3 C2 113.5(3) . . ?
N2 C3 H3 109.0 . . ?
C4 C3 H3 109.0 . . ?
C2 C3 H3 109.0 . . ?
C5 C4 C3 176.0(4) . . ?
C4 C5 H5 180.0 . . ?
C3 N2 C6 107.7(2) . . ?
C3 N2 H2N 108.3(19) . . ?
C6 N2 H2N 114(2) . . ?
N2 C6 C7 111.3(2) . . ?
N2 C6 C13 101.9(2) . . ?
C7 C6 C13 116.3(2) . . ?
N2 C6 H6 109.0 . . ?
C7 C6 H6 109.0 . . ?
C13 C6 H6 109.0 . . ?
C8 C7 C12 119.3(3) . . ?
C8 C7 C6 119.8(3) . . ?
C12 C7 C6 120.9(3) . . ?
C7 C8 C9 119.5(4) . . ?
C7 C8 H8 120.3 . . ?
C9 C8 H8 120.3 . . ?
C10 C9 C8 120.3(5) . . ?
C10 C9 H9 119.8 . . ?
C8 C9 H9 119.8 . . ?
C11 C10 C9 120.2(5) . . ?
C11 C10 H10 119.9 . . ?
C9 C10 H10 119.9 . . ?
C10 C11 C12 120.5(5) . . ?
C10 C11 H11 119.8 . . ?
C12 C11 H11 119.8 . . ?
C11 C12 C7 120.2(4) . . ?
C11 C12 H12 119.9 . . ?
C7 C12 H12 119.9 . . ?
C14 C13 C2 105.0(2) . . ?
C14 C13 C6 113.6(2) . . ?
C2 C13 C6 104.5(2) . . ?
C14 C13 H13 111.1 . . ?
C2 C13 H13 111.1 . . ?
C6 C13 H13 111.1 . . ?
O2 C14 N1 124.4(2) . . ?
O2 C14 C13 127.4(3) . . ?
N1 C14 C13 108.2(2) . . ?
N1 C15 C17 110.5(2) . . ?
N1 C15 C16 111.9(2) . . ?
C17 C15 C16 115.1(2) . . ?
N1 C15 H15 106.3 . . ?
C17 C15 H15 106.3 . . ?
C16 C15 H15 106.3 . . ?
C15 C16 H16A 109.5 . . ?
C15 C16 H16B 109.5 . . ?
H16A C16 H16B 109.5 . . ?
C15 C16 H16C 109.5 . . ?
H16A C16 H16C 109.5 . . ?
H16B C16 H16C 109.5 . . ?
C22 C17 C18 118.8(3) . . ?
C22 C17 C15 118.8(3) . . ?
C18 C17 C15 122.4(3) . . ?
C19 C18 C17 120.3(3) . . ?
C19 C18 H18 119.9 . . ?
C17 C18 H18 119.9 . . ?
C20 C19 C18 120.3(3) . . ?
C20 C19 H19 119.9 . . ?
C18 C19 H19 119.9 . . ?
C21 C20 C19 120.1(3) . . ?
C21 C20 H20 119.9 . . ?
C19 C20 H20 119.9 . . ?
C20 C21 C22 120.2(3) . . ?
C20 C21 H21 119.9 . . ?
C22 C21 H21 119.9 . . ?
C17 C22 C21 120.3(3) . . ?
C17 C22 H22 119.9 . . ?
C21 C22 H22 119.9 . . ?

loop_
_geom_bond_atom_site_label_1
_geom_bond_atom_site_label_2
_geom_bond_distance
_geom_bond_site_symmetry_2
_geom_bond_publ_flag
N1 C1 1.380(3) . ?
N1 C14 1.390(3) . ?
N1 C15 1.481(3) . ?
C1 O1 1.208(3) . ?
C1 C2 1.505(4) . ?
C2 C13 1.529(3) . ?
C2 C3 1.532(4) . ?
C2 H2 0.9800 . ?
C3 N2 1.457(4) . ?
C3 C4 1.484(4) . ?
C3 H3 0.9800 . ?
C4 C5 1.151(4) . ?
C5 H5 0.9300 . ?
N2 C6 1.464(3) . ?
N2 H2N 0.85(3) . ?
C6 C7 1.507(4) . ?
C6 C13 1.566(3) . ?
C6 H6 0.9800 . ?
C7 C8 1.377(4) . ?
C7 C12 1.393(4) . ?
C8 C9 1.407(5) . ?
C8 H8 0.9300 . ?
C9 C10 1.367(6) . ?
C9 H9 0.9300 . ?
C10 C11 1.364(6) . ?
C10 H10 0.9300 . ?
C11 C12 1.382(5) . ?
C11 H11 0.9300 . ?
C12 H12 0.9300 . ?
C13 C14 1.501(4) . ?
C13 H13 0.9800 . ?
C14 O2 1.210(3) . ?
C15 C17 1.514(4) . ?
C15 C16 1.523(4) . ?
C15 H15 0.9800 . ?
C16 H16A 0.9600 . ?
C16 H16B 0.9600 . ?
C16 H16C 0.9600 . ?
C17 C22 1.382(4) . ?
C17 C18 1.388(4) . ?
C18 C19 1.375(4) . ?
C18 H18 0.9300 . ?
C19 C20 1.374(4) . ?
C19 H19 0.9300 . ?
C20 C21 1.361(4) . ?
C20 H20 0.9300 . ?
C21 C22 1.386(4) . ?
C21 H21 0.9300 . ?
C22 H22 0.9300 . ?
